data_2238325
loop_
_publ_author_name
'Sousa, Mikaelly O. B.'
'Silveira, Gleiciani Q.'
'Gomez, Javier A. G.'

_publ_section_title
;
 2-Chloro-3-[(2-oxo-2<i>H</i>-chromen-6-yl)amino]naphthalene-1,4-dione
;
_journal_coeditor_code BX2446
_journal_issue 8
_journal_name_full 'Acta Crystallographica Section E'
_journal_page_first o1317
_journal_paper_doi 10.1107/S1600536813019922
_journal_volume 69
_journal_year 2013
_chemical_formula_iupac 'C19 H10 Cl1 N1 O4'
_chemical_formula_moiety 'C19 H10 Cl1 N1 O4'
_chemical_formula_sum 'C19 H10 Cl N O4'
_chemical_formula_weight 351.73
_chemical_name_systematic
;
2-Chloro-3-[(2-oxo-2<i>H</i>-chromen-6-yl)amino]naphthalene-1,4-dione
;
_space_group_IT_number 9
_symmetry_cell_setting monoclinic
_symmetry_space_group_name_Hall 'C -2yc'
_symmetry_space_group_name_H-M 'C 1 c 1'
_atom_sites_solution_hydrogens geom
_atom_sites_solution_primary direct
_atom_sites_solution_secondary difmap
_audit_creation_method 'WinGX routine CIF_UPDATE'
_cell_angle_alpha 90
_cell_angle_beta 108.533(5)
_cell_angle_gamma 90
_cell_formula_units_Z 4
_cell_length_a 10.9371(5)
_cell_length_b 10.4462(5)
_cell_length_c 13.5104(7)
_cell_measurement_reflns_used 5237
_cell_measurement_temperature 150(2)
_cell_measurement_theta_max 29.4768
_cell_measurement_theta_min 1.9456
_cell_volume 1463.53(13)
_computing_cell_refinement 'CrysAlis PRO (Agilent, 2011)'
_computing_data_collection 'CrysAlis PRO (Agilent, 2011)'
_computing_data_reduction 'CrysAlis PRO (Agilent, 2011)'
_computing_molecular_graphics 'ORTEP-3 for Windows (Farrugia, 2012)'
_computing_publication_material 'WinGX (Farrugia, 2012)'
_computing_structure_refinement 'SHELXL97 (Sheldrick, 2008)'
_computing_structure_solution 'SHELXS97 (Sheldrick, 2008)'
_diffrn_ambient_temperature 150(2)
_diffrn_detector_area_resol_mean 10.4186
_diffrn_measured_fraction_theta_full 0.988
_diffrn_measured_fraction_theta_max 0.988
_diffrn_measurement_device_type 'Oxford Xcalibur Gemini Ultra diffractometer with Atlas detector'
_diffrn_measurement_method \w
_diffrn_radiation_monochromator graphite
_diffrn_radiation_type MoK\a
_diffrn_radiation_wavelength 0.71073
_diffrn_reflns_av_R_equivalents 0.0549
_diffrn_reflns_limit_h_max 14
_diffrn_reflns_limit_h_min -14
_diffrn_reflns_limit_k_max 13
_diffrn_reflns_limit_k_min -13
_diffrn_reflns_limit_l_max 18
_diffrn_reflns_limit_l_min -18
_diffrn_reflns_number 15281
_diffrn_reflns_theta_full 28.49
_diffrn_reflns_theta_max 28.49
_diffrn_reflns_theta_min 2.77
_exptl_absorpt_coefficient_mu 0.288
_exptl_absorpt_correction_T_max 1
_exptl_absorpt_correction_T_min 0.94656
_exptl_absorpt_correction_type multi-scan
_exptl_absorpt_process_details '(CrysAlis PRO; Agilent, 2011)'
_exptl_crystal_colour violet
_exptl_crystal_density_diffrn 1.596
_exptl_crystal_density_method 'not measured'
_exptl_crystal_description prism
_exptl_crystal_F_000 720
_exptl_crystal_size_max 0.227
_exptl_crystal_size_mid 0.132
_exptl_crystal_size_min 0.0714
_refine_diff_density_max 0.23
_refine_diff_density_min -0.206
_refine_ls_abs_structure_details 'Flack (1983), 1217 Friedel pairs'
_refine_ls_abs_structure_Flack -0.07(5)
_refine_ls_extinction_method none
_refine_ls_goodness_of_fit_ref 0.908
_refine_ls_hydrogen_treatment constr
_refine_ls_matrix_type full
_refine_ls_number_parameters 226
_refine_ls_number_reflns 3527
_refine_ls_number_restraints 2
_refine_ls_restrained_S_all 0.908
_refine_ls_R_factor_all 0.0571
_refine_ls_R_factor_gt 0.0362
_refine_ls_shift/su_max 0
_refine_ls_shift/su_mean 0
_refine_ls_structure_factor_coef Fsqd
_refine_ls_weighting_details 'calc w = 1/[\s^2^(Fo^2^)+(0.0290P)^2^+0.0000P] where P=(Fo^2^+2Fc^2^)/3'
_refine_ls_weighting_scheme calc
_refine_ls_wR_factor_ref 0.065
_reflns_number_gt 2714
_reflns_number_total 3527
_reflns_threshold_expression I>2\s(I)
_cod_data_source_file bx2446.cif
_cod_data_source_block I
_cod_original_cell_volume 1463.53(12)
_cod_original_sg_symbol_H-M 'C c'
_cod_database_code 2238325
_cod_database_fobs_code 2238325

loop_
_symmetry_equiv_pos_as_xyz
'x, y, z'
'x, -y, z+1/2'
'x+1/2, y+1/2, z'
'x+1/2, -y+1/2, z+1/2'

loop_
_atom_site_type_symbol
_atom_site_label
_atom_site_fract_x
_atom_site_fract_y
_atom_site_fract_z
_atom_site_U_iso_or_equiv
_atom_site_adp_type
_atom_site_calc_flag
_atom_site_refinement_flags
_atom_site_occupancy
Cl Cl 0.31971(5) 0.30204(5) 0.61162(4) 0.02411(12) Uani d . 1
O O4 0.57743(16) -0.02583(15) 0.22630(13) 0.0366(4) Uani d . 1
O O3 0.39509(13) 0.03816(14) 0.24617(11) 0.0246(4) Uani d . 1
O O1 -0.11020(14) 0.09274(14) 0.55900(12) 0.0292(4) Uani d . 1
O O2 0.31861(14) 0.29316(15) 0.82346(11) 0.0279(4) Uani d . 1
N N1 0.07529(16) 0.14446(17) 0.48249(13) 0.0208(4) Uani d . 1
H H1 -0.0048 0.1431 0.4453 0.025 Uiso d R 1
C C2 0.20172(19) 0.23128(19) 0.65296(15) 0.0182(5) Uani d . 1
C C3 0.09915(19) 0.17092(18) 0.58553(15) 0.0179(5) Uani d . 1
C C14 0.3192(2) 0.0628(2) 0.30908(16) 0.0197(5) Uani d . 1
C C9 0.11248(18) 0.2050(2) 0.80240(15) 0.0182(4) Uani d . 1
C C1 0.2201(2) 0.2472(2) 0.76414(17) 0.0187(4) Uani d . 1
C C11 0.16331(19) 0.11893(19) 0.42803(15) 0.0183(4) Uani d . 1
C C10 -0.00065(19) 0.1522(2) 0.73331(16) 0.0192(5) Uani d . 1
C C13 0.2008(2) 0.1182(2) 0.26179(16) 0.0214(5) Uani d . 1
H H13 0.173 0.1363 0.1891 0.026 Uiso calc R 1
C C4 -0.0132(2) 0.13481(18) 0.62218(16) 0.0191(5) Uani d . 1
C C12 0.1236(2) 0.14658(19) 0.32122(16) 0.0211(5) Uani d . 1
H H12 0.042 0.1856 0.2895 0.025 Uiso calc R 1
C C15 0.36188(19) 0.03463(19) 0.41469(17) 0.0195(5) Uani d . 1
C C16 0.28168(19) 0.06194(19) 0.47438(16) 0.0202(5) Uani d . 1
H H16 0.3085 0.0414 0.5466 0.024 Uiso calc R 1
C C19 0.5182(2) -0.0122(2) 0.28635(19) 0.0269(5) Uani d . 1
C C18 0.5609(2) -0.0425(2) 0.39665(18) 0.0258(5) Uani d . 1
H H18 0.6438 -0.0795 0.4265 0.031 Uiso calc R 1
C C8 0.1236(2) 0.2211(2) 0.90669(17) 0.0240(5) Uani d . 1
H H8 0.1993 0.258 0.9536 0.029 Uiso calc R 1
C C5 -0.1001(2) 0.1138(2) 0.76989(17) 0.0243(5) Uani d . 1
H H5 -0.1765 0.0775 0.7235 0.029 Uiso calc R 1
C C6 -0.0869(2) 0.1289(2) 0.87452(18) 0.0265(5) Uani d . 1
H H6 -0.1543 0.1017 0.9 0.032 Uiso calc R 1
C C7 0.0230(2) 0.1829(2) 0.94223(17) 0.0264(5) Uani d . 1
H H7 0.0301 0.1942 1.0136 0.032 Uiso calc R 1
C C17 0.4889(2) -0.0209(2) 0.45813(18) 0.0249(5) Uani d . 1
H H17 0.5209 -0.0419 0.5302 0.03 Uiso calc R 1

loop_
_atom_site_aniso_label
_atom_site_aniso_U_11
_atom_site_aniso_U_22
_atom_site_aniso_U_33
_atom_site_aniso_U_12
_atom_site_aniso_U_13
_atom_site_aniso_U_23
Cl 0.0214(2) 0.0303(3) 0.0225(2) -0.0092(3) 0.0095(2) -0.0010(3)
O4 0.0313(10) 0.0461(11) 0.0399(10) 0.0050(8) 0.0221(8) -0.0034(8)
O3 0.0222(8) 0.0287(9) 0.0246(9) 0.0013(7) 0.0101(7) -0.0018(6)
O1 0.0234(9) 0.0360(10) 0.0286(9) -0.0082(7) 0.0091(7) -0.0020(7)
O2 0.0187(8) 0.0391(10) 0.0252(8) -0.0062(7) 0.0060(7) -0.0032(7)
N1 0.0147(9) 0.0263(10) 0.0214(10) -0.0009(7) 0.0055(8) -0.0011(7)
C2 0.0175(11) 0.0185(12) 0.0225(12) -0.0010(8) 0.0120(9) 0.0029(8)
C3 0.0188(11) 0.0156(11) 0.0196(11) 0.0036(9) 0.0065(9) 0.0045(8)
C14 0.0191(11) 0.0205(11) 0.0206(11) -0.0041(9) 0.0079(9) -0.0025(9)
C9 0.0186(11) 0.0159(10) 0.0226(11) 0.0040(9) 0.0099(9) 0.0033(9)
C1 0.0152(10) 0.0172(11) 0.0231(11) 0.0033(8) 0.0053(9) 0.0011(8)
C11 0.0190(10) 0.0176(11) 0.0199(11) -0.0042(9) 0.0085(9) -0.0047(9)
C10 0.0170(11) 0.0149(11) 0.0279(12) 0.0057(8) 0.0103(9) 0.0041(9)
C13 0.0230(11) 0.0235(12) 0.0165(11) -0.0028(9) 0.0045(9) -0.0022(9)
C4 0.0177(11) 0.0140(11) 0.0253(12) 0.0014(9) 0.0066(10) 0.0015(9)
C12 0.0166(10) 0.0204(12) 0.0235(12) -0.0001(9) 0.0027(9) -0.0007(9)
C15 0.0160(11) 0.0161(11) 0.0261(12) -0.0014(8) 0.0065(9) -0.0005(8)
C16 0.0210(11) 0.0207(12) 0.0186(11) 0.0007(9) 0.0060(9) -0.0004(8)
C19 0.0231(12) 0.0208(12) 0.0390(14) 0.0007(10) 0.0127(11) -0.0014(10)
C18 0.0183(12) 0.0252(13) 0.0328(13) 0.0053(9) 0.0067(10) 0.0037(10)
C8 0.0224(12) 0.0268(13) 0.0231(12) 0.0055(9) 0.0076(10) 0.0029(9)
C5 0.0201(11) 0.0201(12) 0.0360(14) 0.0017(9) 0.0135(10) 0.0020(10)
C6 0.0232(12) 0.0298(14) 0.0338(14) 0.0067(10) 0.0194(11) 0.0070(10)
C7 0.0270(12) 0.0339(15) 0.0230(12) 0.0098(11) 0.0146(10) 0.0059(10)
C17 0.0245(13) 0.0222(12) 0.0262(12) 0.0014(10) 0.0054(11) 0.0028(10)

loop_
_atom_type_symbol
_atom_type_description
_atom_type_scat_dispersion_real
_atom_type_scat_dispersion_imag
_atom_type_scat_source
C C 0.0033 0.0016 'International Tables Vol C Tables 4.2.6.8 and 6.1.1.4'
H H 0 0 'International Tables Vol C Tables 4.2.6.8 and 6.1.1.4'
Cl Cl 0.1484 0.1585 'International Tables Vol C Tables 4.2.6.8 and 6.1.1.4'
N N 0.0061 0.0033 'International Tables Vol C Tables 4.2.6.8 and 6.1.1.4'
O O 0.0106 0.006 'International Tables Vol C Tables 4.2.6.8 and 6.1.1.4'

loop_
_geom_angle_atom_site_label_1
_geom_angle_atom_site_label_2
_geom_angle_atom_site_label_3
_geom_angle
C19 O3 C14 121.75(17)
C3 N1 C11 129.15(18)
C3 N1 H1 115.4
C11 N1 H1 115.4
C3 C2 C1 123.94(18)
C3 C2 Cl 121.72(15)
C1 C2 Cl 114.29(15)
C2 C3 N1 129.12(18)
C2 C3 C4 118.78(17)
N1 C3 C4 111.90(17)
C13 C14 C15 121.78(18)
C13 C14 O3 116.84(18)
C15 C14 O3 121.37(18)
C8 C9 C10 119.83(18)
C8 C9 C1 119.46(18)
C10 C9 C1 120.69(17)
O2 C1 C2 121.67(19)
O2 C1 C9 121.19(19)
C2 C1 C9 117.14(18)
C16 C11 C12 119.73(18)
C16 C11 N1 122.81(18)
C12 C11 N1 117.36(18)
C5 C10 C9 120.07(19)
C5 C10 C4 119.79(19)
C9 C10 C4 120.13(18)
C12 C13 C14 118.92(19)
C12 C13 H13 120.5
C14 C13 H13 120.5
O1 C4 C10 122.55(18)
O1 C4 C3 118.71(18)
C10 C4 C3 118.74(18)
C13 C12 C11 120.85(19)
C13 C12 H12 119.6
C11 C12 H12 119.6
C14 C15 C16 118.94(18)
C14 C15 C17 117.96(18)
C16 C15 C17 123.1(2)
C11 C16 C15 119.77(19)
C11 C16 H16 120.1
C15 C16 H16 120.1
O4 C19 O3 116.6(2)
O4 C19 C18 127.2(2)
O3 C19 C18 116.22(18)
C17 C18 C19 122.9(2)
C17 C18 H18 118.6
C19 C18 H18 118.6
C9 C8 C7 119.5(2)
C9 C8 H8 120.2
C7 C8 H8 120.2
C6 C5 C10 119.4(2)
C6 C5 H5 120.3
C10 C5 H5 120.3
C7 C6 C5 120.7(2)
C7 C6 H6 119.7
C5 C6 H6 119.7
C6 C7 C8 120.4(2)
C6 C7 H7 119.8
C8 C7 H7 119.8
C18 C17 C15 119.8(2)
C18 C17 H17 120.1
C15 C17 H17 120.1

loop_
_geom_bond_atom_site_label_1
_geom_bond_atom_site_label_2
_geom_bond_distance
Cl C2 1.7268(19)
O4 C19 1.197(2)
O3 C19 1.385(3)
O3 C14 1.387(2)
O1 C4 1.213(2)
O2 C1 1.219(3)
N1 C3 1.361(2)
N1 C11 1.411(2)
N1 H1 0.86
C2 C3 1.355(3)
C2 C1 1.460(3)
C3 C4 1.511(3)
C14 C13 1.376(3)
C14 C15 1.385(3)
C9 C8 1.386(3)
C9 C10 1.404(3)
C9 C1 1.494(3)
C11 C16 1.381(3)
C11 C12 1.399(3)
C10 C5 1.389(3)
C10 C4 1.475(3)
C13 C12 1.370(3)
C13 H13 0.95
C12 H12 0.95
C15 C16 1.397(3)
C15 C17 1.446(3)
C16 H16 0.95
C19 C18 1.448(3)
C18 C17 1.333(3)
C18 H18 0.95
C8 C7 1.391(3)
C8 H8 0.95
C5 C6 1.384(3)
C5 H5 0.95
C6 C7 1.379(3)
C6 H6 0.95
C7 H7 0.95
C17 H17 0.95

loop_
_geom_hbond_atom_site_label_D
_geom_hbond_atom_site_label_H
_geom_hbond_atom_site_label_A
_geom_hbond_site_symmetry_A
_geom_hbond_distance_DH
_geom_hbond_distance_HA
_geom_hbond_distance_DA
_geom_hbond_angle_DHA
N1 H1 O2 4_454 0.86 2.21 3.015(2) 156.7

loop_
_geom_torsion_atom_site_label_1
_geom_torsion_atom_site_label_2
_geom_torsion_atom_site_label_3
_geom_torsion_atom_site_label_4
_geom_torsion
C1 C2 C3 N1 -176.13(19)
Cl C2 C3 N1 6.5(3)
C1 C2 C3 C4 9.5(3)
Cl C2 C3 C4 -167.80(14)
C11 N1 C3 C2 30.9(3)
C11 N1 C3 C4 -154.41(19)
C19 O3 C14 C13 177.18(19)
C19 O3 C14 C15 -1.9(3)
C3 C2 C1 O2 174.1(2)
Cl C2 C1 O2 -8.4(3)
C3 C2 C1 C9 -6.0(3)
Cl C2 C1 C9 171.51(14)
C8 C9 C1 O2 1.6(3)
C10 C9 C1 O2 179.98(19)
C8 C9 C1 C2 -178.30(18)
C10 C9 C1 C2 0.1(3)
C3 N1 C11 C16 29.8(3)
C3 N1 C11 C12 -154.0(2)
C8 C9 C10 C5 -1.4(3)
C1 C9 C10 C5 -179.75(18)
C8 C9 C10 C4 179.97(18)
C1 C9 C10 C4 1.6(3)
C15 C14 C13 C12 0.4(3)
O3 C14 C13 C12 -178.74(18)
C5 C10 C4 O1 3.3(3)
C9 C10 C4 O1 -178.1(2)
C5 C10 C4 C3 -176.81(17)
C9 C10 C4 C3 1.9(3)
C2 C3 C4 O1 172.59(19)
N1 C3 C4 O1 -2.7(3)
C2 C3 C4 C10 -7.3(3)
N1 C3 C4 C10 177.40(17)
C14 C13 C12 C11 -0.6(3)
C16 C11 C12 C13 -0.2(3)
N1 C11 C12 C13 -176.49(18)
C13 C14 C15 C16 0.7(3)
O3 C14 C15 C16 179.77(18)
C13 C14 C15 C17 -178.7(2)
O3 C14 C15 C17 0.4(3)
C12 C11 C16 C15 1.2(3)
N1 C11 C16 C15 177.35(18)
C14 C15 C16 C11 -1.5(3)
C17 C15 C16 C11 177.8(2)
C14 O3 C19 O4 -177.49(19)
C14 O3 C19 C18 2.5(3)
O4 C19 C18 C17 178.2(2)
O3 C19 C18 C17 -1.8(3)
C10 C9 C8 C7 1.0(3)
C1 C9 C8 C7 179.39(19)
C9 C10 C5 C6 0.5(3)
C4 C10 C5 C6 179.15(19)
C10 C5 C6 C7 0.8(3)
C5 C6 C7 C8 -1.2(3)
C9 C8 C7 C6 0.3(3)
C19 C18 C17 C15 0.4(3)
C14 C15 C17 C18 0.4(3)
C16 C15 C17 C18 -179.0(2)
